data_7232160
loop_
_publ_author_name
'Zhang, Yuecheng'
'Yuan, Longfei'
'Jia, Shang'
'Liu, Xiao'
'Zhao, Jiquan'
'Yin, Guohui'

_publ_section_title
;
 Dicyanovinyl substituted push-pull chromophores: effects of central
 C[double bond, length as m-dash]C/phenyl spacers, crystal structures and
 application in hydrazine sensing.
;
_journal_issue 6
_journal_name_full 'Physical chemistry chemical physics : PCCP'
_journal_page_first 3218
_journal_page_last 3226
_journal_paper_doi 10.1039/c8cp07127f
_journal_volume 21
_journal_year 2019
_chemical_formula_sum 'C23 H20 N2 O'
_chemical_formula_weight 340.41
_space_group_crystal_system monoclinic
_space_group_IT_number 14
_space_group_name_Hall '-P 2ybc'
_space_group_name_H-M_alt 'P 1 21/c 1'
_symmetry_space_group_name_Hall '-P 2ybc'
_symmetry_space_group_name_H-M 'P 1 21/c 1'
_atom_sites_solution_hydrogens geom
_audit_creation_method SHELXL-2014/8
_audit_update_record
;
2018-10-26 deposited with the CCDC.
2019-01-11 downloaded from the CCDC.
;
_cell_angle_alpha 90
_cell_angle_beta 104.42(3)
_cell_angle_gamma 90
_cell_formula_units_Z 4
_cell_length_a 8.1645(16)
_cell_length_b 17.838(4)
_cell_length_c 13.102(3)
_cell_measurement_reflns_used 3993
_cell_measurement_temperature 113(2)
_cell_measurement_theta_max 27.8904
_cell_measurement_theta_min 1.9685
_cell_volume 1848.0(7)
_computing_cell_refinement crystalclear
_computing_data_collection crystalclear
_computing_data_reduction crystalclear
_computing_molecular_graphics 'Bruker SHELXTL'
_computing_publication_material 'Bruker SHELXTL'
_computing_structure_refinement 'SHELXL-97 (Sheldrick, 1997)'
_computing_structure_solution 'SHELXS-97 (Sheldrick, 1990)'
_diffrn_ambient_temperature 113(2)
_diffrn_measured_fraction_theta_full 0.999
_diffrn_measured_fraction_theta_max 0.999
_diffrn_measurement_device_type 'rigaku saturn'
_diffrn_radiation_type MoK\a
_diffrn_radiation_wavelength 0.71073
_diffrn_reflns_av_R_equivalents 0.0931
_diffrn_reflns_av_unetI/netI 0.0633
_diffrn_reflns_Laue_measured_fraction_full 0.999
_diffrn_reflns_Laue_measured_fraction_max 0.999
_diffrn_reflns_limit_h_max 9
_diffrn_reflns_limit_h_min -9
_diffrn_reflns_limit_k_max 20
_diffrn_reflns_limit_k_min -21
_diffrn_reflns_limit_l_max 15
_diffrn_reflns_limit_l_min -15
_diffrn_reflns_number 15554
_diffrn_reflns_point_group_measured_fraction_full 0.999
_diffrn_reflns_point_group_measured_fraction_max 0.999
_diffrn_reflns_theta_full 25.019
_diffrn_reflns_theta_max 25.019
_diffrn_reflns_theta_min 2.284
_diffrn_standards_decay_% 0
_diffrn_standards_interval_count 0
_diffrn_standards_interval_time 0
_diffrn_standards_number 0
_exptl_absorpt_coefficient_mu 0.075
_exptl_absorpt_correction_T_max 1.0000
_exptl_absorpt_correction_T_min 0.5460
_exptl_absorpt_correction_type multi-scan
_exptl_absorpt_process_details crystalclear
_exptl_crystal_density_diffrn 1.223
_exptl_crystal_description block
_exptl_crystal_F_000 720
_exptl_crystal_size_max 0.200
_exptl_crystal_size_mid 0.180
_exptl_crystal_size_min 0.120
_refine_diff_density_max 0.178
_refine_diff_density_min -0.164
_refine_diff_density_rms 0.046
_refine_ls_extinction_coef 0.022(3)
_refine_ls_extinction_expression Fc^*^=kFc[1+0.001xFc^2^\l^3^/sin(2\q)]^-1/4^
_refine_ls_extinction_method 'SHELXL-2014/8 (Sheldrick 2014'
_refine_ls_goodness_of_fit_ref 1.023
_refine_ls_hydrogen_treatment constr
_refine_ls_matrix_type full
_refine_ls_number_parameters 237
_refine_ls_number_reflns 3260
_refine_ls_number_restraints 0
_refine_ls_restrained_S_all 1.023
_refine_ls_R_factor_all 0.0809
_refine_ls_R_factor_gt 0.0567
_refine_ls_shift/su_max 0.000
_refine_ls_shift/su_mean 0.000
_refine_ls_structure_factor_coef Fsqd
_refine_ls_weighting_details 'w=1/[\s^2^(Fo^2^)+(0.0694P)^2^] where P=(Fo^2^+2Fc^2^)/3'
_refine_ls_weighting_scheme calc
_refine_ls_wR_factor_gt 0.1294
_refine_ls_wR_factor_ref 0.1424
_reflns_Friedel_coverage 0.000
_reflns_number_gt 2399
_reflns_number_total 3260
_reflns_threshold_expression 'I > 2\s(I)'
_cod_data_source_file c8cp07127f2.cif
_cod_data_source_block shelxl_CCDC2
_cod_depositor_comments
;
The following automatic conversions were performed:

'_exptl_absorpt_correction_type' value 'Multi-scan' changed to
'multi-scan' according to
/home/data/users/saulius/crontab/automatic-downloads/rss-feeds/RSC/lib/dictionaries/cif_core.dic
dictionary named 'cif_core.dic' version 2.4.2 from 2011-04-26.

Automatic conversion script
Id: cif_fix_values 4973 2017-02-22 13:04:09Z antanas 

 Adding full bibliography for 7232158--7232160.cif.
;
_cod_original_cell_volume 1848.1(7)
_cod_database_code 7232160
_shelx_shelxl_version_number 2014/8
_shelx_space_group_comment
;
The symmetry employed for this shelxl refinement is uniquely defined
by the following loop, which should always be used as a source of
symmetry information in preference to the above space-group names.
They are only intended as comments.
;
_shelx_estimated_absorpt_t_min 0.985
_shelx_estimated_absorpt_t_max 0.991

loop_
_space_group_symop_operation_xyz
'x, y, z'
'-x, y+1/2, -z+1/2'
'-x, -y, -z'
'x, -y-1/2, z-1/2'

loop_
_atom_site_label
_atom_site_type_symbol
_atom_site_fract_x
_atom_site_fract_y
_atom_site_fract_z
_atom_site_U_iso_or_equiv
_atom_site_adp_type
_atom_site_occupancy
_atom_site_site_symmetry_order
_atom_site_calc_flag
_atom_site_refinement_flags_posn
_atom_site_refinement_flags_adp
O1 O 1.2618(2) 0.69119(8) 1.11776(11) 0.0484(5) Uani 1 1 d . .
N1 N 0.5239(3) 0.58060(11) 0.87854(16) 0.0678(8) Uani 1 1 d . .
N2 N 0.3343(3) 0.45322(11) 0.59242(15) 0.0539(6) Uani 1 1 d . .
C1 C 1.3541(4) 0.62652(12) 1.10076(18) 0.0493(7) Uani 1 1 d . .
H1A H 1.2824 0.5951 1.0461 0.074 Uiso 1 1 calc R U
H1B H 1.3889 0.5979 1.1664 0.074 Uiso 1 1 calc R U
H1C H 1.4546 0.6421 1.0780 0.074 Uiso 1 1 calc R U
C2 C 1.2116(3) 0.74187(11) 1.03725(16) 0.0366(5) Uani 1 1 d . .
C3 C 1.1307(3) 0.80530(11) 1.06072(15) 0.0395(6) Uani 1 1 d . .
H3 H 1.1141 0.8114 1.1295 0.047 Uiso 1 1 calc R U
C4 C 1.0739(3) 0.85976(11) 0.98599(15) 0.0368(6) Uani 1 1 d . .
H4 H 1.0204 0.9032 1.0043 0.044 Uiso 1 1 calc R U
C5 C 1.0936(3) 0.85219(11) 0.88355(15) 0.0330(5) Uani 1 1 d . .
C6 C 1.1771(3) 0.78868(11) 0.86098(15) 0.0368(6) Uani 1 1 d . .
H6 H 1.1945 0.7827 0.7924 0.044 Uiso 1 1 calc R U
C7 C 1.2358(3) 0.73344(11) 0.93695(16) 0.0383(6) Uani 1 1 d . .
H7 H 1.2920 0.6904 0.9199 0.046 Uiso 1 1 calc R U
C8 C 1.0324(3) 0.91148(10) 0.80218(15) 0.0339(5) Uani 1 1 d . .
C9 C 1.1116(3) 0.98766(11) 0.83041(17) 0.0454(6) Uani 1 1 d . .
H9A H 1.2316 0.9855 0.8276 0.054 Uiso 1 1 calc R U
H9B H 1.1090 0.9998 0.9037 0.054 Uiso 1 1 calc R U
C10 C 1.0234(3) 1.05003(11) 0.75797(18) 0.0483(7) Uani 1 1 d . .
H10A H 0.9141 1.0621 0.7740 0.058 Uiso 1 1 calc R U
H10B H 1.0944 1.0957 0.7696 0.058 Uiso 1 1 calc R U
C11 C 0.9934(3) 1.02530(12) 0.64511(18) 0.0478(6) Uani 1 1 d . .
H11A H 1.1026 1.0119 0.6299 0.057 Uiso 1 1 calc R U
H11B H 0.9429 1.0670 0.5978 0.057 Uiso 1 1 calc R U
C12 C 0.8756(3) 0.95796(11) 0.62438(16) 0.0412(6) Uani 1 1 d . .
H12A H 0.8799 0.9350 0.5563 0.049 Uiso 1 1 calc R U
H12B H 0.7583 0.9753 0.6181 0.049 Uiso 1 1 calc R U
C13 C 0.9198(3) 0.89866(10) 0.71036(15) 0.0324(5) Uani 1 1 d . .
C14 C 0.8222(3) 0.82753(10) 0.68712(14) 0.0317(5) Uani 1 1 d . .
C15 C 0.7926(3) 0.79221(10) 0.58903(15) 0.0349(5) Uani 1 1 d . .
H15 H 0.8401 0.8127 0.5359 0.042 Uiso 1 1 calc R U
C16 C 0.6956(3) 0.72814(11) 0.56810(15) 0.0359(5) Uani 1 1 d . .
H16 H 0.6769 0.7056 0.5005 0.043 Uiso 1 1 calc R U
C17 C 0.6240(3) 0.69544(10) 0.64358(15) 0.0318(5) Uani 1 1 d . .
C18 C 0.6501(3) 0.73154(11) 0.74174(15) 0.0351(5) Uani 1 1 d . .
H18 H 0.6014 0.7114 0.7945 0.042 Uiso 1 1 calc R U
C19 C 0.7463(3) 0.79599(11) 0.76187(15) 0.0350(5) Uani 1 1 d . .
H19 H 0.7614 0.8197 0.8285 0.042 Uiso 1 1 calc R U
C20 C 0.5302(3) 0.62638(11) 0.61578(16) 0.0363(6) Uani 1 1 d . .
H20 H 0.4999 0.6154 0.5425 0.044 Uiso 1 1 calc R U
C21 C 0.4790(3) 0.57518(11) 0.67662(15) 0.0346(5) Uani 1 1 d . .
C22 C 0.5053(3) 0.57933(11) 0.78881(18) 0.0427(6) Uani 1 1 d . .
C23 C 0.3959(3) 0.50771(12) 0.62989(16) 0.0404(6) Uani 1 1 d . .

loop_
_atom_site_aniso_label
_atom_site_aniso_U_11
_atom_site_aniso_U_22
_atom_site_aniso_U_33
_atom_site_aniso_U_23
_atom_site_aniso_U_13
_atom_site_aniso_U_12
O1 0.0565(13) 0.0536(9) 0.0371(8) 0.0142(7) 0.0153(8) 0.0066(8)
N1 0.101(2) 0.0573(13) 0.0464(13) -0.0052(10) 0.0204(13) -0.0176(13)
N2 0.0654(17) 0.0482(12) 0.0482(12) -0.0069(9) 0.0144(11) -0.0161(11)
C1 0.0504(18) 0.0426(13) 0.0500(14) 0.0093(10) 0.0031(12) 0.0013(12)
C2 0.0344(14) 0.0438(12) 0.0308(11) 0.0062(9) 0.0067(10) -0.0042(10)
C3 0.0401(16) 0.0514(13) 0.0288(11) 0.0001(9) 0.0119(10) -0.0033(11)
C4 0.0355(15) 0.0406(11) 0.0342(11) -0.0043(9) 0.0086(10) 0.0001(10)
C5 0.0292(14) 0.0384(11) 0.0302(11) -0.0008(8) 0.0049(9) -0.0061(10)
C6 0.0402(15) 0.0428(12) 0.0280(11) -0.0015(9) 0.0093(10) -0.0002(11)
C7 0.0392(15) 0.0396(12) 0.0356(12) 0.0000(9) 0.0084(10) 0.0008(11)
C8 0.0343(14) 0.0338(11) 0.0340(11) -0.0011(9) 0.0094(10) -0.0021(10)
C9 0.0457(17) 0.0400(12) 0.0461(13) 0.0009(10) 0.0032(12) -0.0112(11)
C10 0.0489(18) 0.0374(12) 0.0551(15) 0.0002(10) 0.0065(12) -0.0056(11)
C11 0.0505(17) 0.0410(12) 0.0511(14) 0.0096(10) 0.0108(12) -0.0030(12)
C12 0.0473(16) 0.0386(12) 0.0356(12) 0.0033(9) 0.0061(11) -0.0002(11)
C13 0.0320(14) 0.0357(11) 0.0306(11) -0.0005(9) 0.0096(9) 0.0000(10)
C14 0.0315(14) 0.0338(11) 0.0284(10) 0.0011(8) 0.0049(9) 0.0039(9)
C15 0.0366(15) 0.0390(11) 0.0306(11) -0.0014(9) 0.0111(10) 0.0015(10)
C16 0.0393(15) 0.0390(11) 0.0286(11) -0.0066(9) 0.0072(10) 0.0021(10)
C17 0.0306(14) 0.0315(10) 0.0331(11) -0.0027(8) 0.0078(9) 0.0014(9)
C18 0.0400(15) 0.0360(11) 0.0300(11) -0.0038(8) 0.0102(10) -0.0054(10)
C19 0.0394(15) 0.0362(11) 0.0301(11) -0.0045(8) 0.0099(10) -0.0018(10)
C20 0.0366(15) 0.0381(11) 0.0323(11) -0.0058(9) 0.0051(10) 0.0016(10)
C21 0.0349(14) 0.0319(11) 0.0360(11) -0.0062(9) 0.0069(10) 0.0022(10)
C22 0.0492(17) 0.0352(12) 0.0441(13) -0.0031(10) 0.0122(12) -0.0029(11)
C23 0.0401(16) 0.0428(13) 0.0380(12) -0.0026(10) 0.0090(11) -0.0039(11)

loop_
_atom_type_symbol
_atom_type_description
_atom_type_scat_dispersion_real
_atom_type_scat_dispersion_imag
_atom_type_scat_source
C C 0.0033 0.0016 'International Tables Vol C Tables 4.2.6.8 and 6.1.1.4'
H H 0.0000 0.0000 'International Tables Vol C Tables 4.2.6.8 and 6.1.1.4'
N N 0.0061 0.0033 'International Tables Vol C Tables 4.2.6.8 and 6.1.1.4'
O O 0.0106 0.0060 'International Tables Vol C Tables 4.2.6.8 and 6.1.1.4'

loop_
_geom_angle_atom_site_label_1
_geom_angle_atom_site_label_2
_geom_angle_atom_site_label_3
_geom_angle
C2 O1 C1 118.79(17)
O1 C1 H1A 109.5
O1 C1 H1B 109.5
H1A C1 H1B 109.5
O1 C1 H1C 109.5
H1A C1 H1C 109.5
H1B C1 H1C 109.5
O1 C2 C3 115.85(18)
O1 C2 C7 124.9(2)
C3 C2 C7 119.26(18)
C4 C3 C2 120.97(19)
C4 C3 H3 119.5
C2 C3 H3 119.5
C3 C4 C5 121.11(19)
C3 C4 H4 119.4
C5 C4 H4 119.4
C6 C5 C4 117.54(18)
C6 C5 C8 121.23(18)
C4 C5 C8 121.20(18)
C5 C6 C7 121.46(19)
C5 C6 H6 119.3
C7 C6 H6 119.3
C2 C7 C6 119.6(2)
C2 C7 H7 120.2
C6 C7 H7 120.2
C13 C8 C5 123.51(18)
C13 C8 C9 121.98(18)
C5 C8 C9 114.49(18)
C8 C9 C10 113.42(18)
C8 C9 H9A 108.9
C10 C9 H9A 108.9
C8 C9 H9B 108.9
C10 C9 H9B 108.9
H9A C9 H9B 107.7
C11 C10 C9 109.55(18)
C11 C10 H10A 109.8
C9 C10 H10A 109.8
C11 C10 H10B 109.8
C9 C10 H10B 109.8
H10A C10 H10B 108.2
C10 C11 C12 110.37(19)
C10 C11 H11A 109.6
C12 C11 H11A 109.6
C10 C11 H11B 109.6
C12 C11 H11B 109.6
H11A C11 H11B 108.1
C11 C12 C13 113.19(19)
C11 C12 H12A 108.9
C13 C12 H12A 108.9
C11 C12 H12B 108.9
C13 C12 H12B 108.9
H12A C12 H12B 107.8
C8 C13 C14 122.80(17)
C8 C13 C12 121.99(18)
C14 C13 C12 115.13(17)
C15 C14 C19 117.16(19)
C15 C14 C13 122.24(18)
C19 C14 C13 120.46(17)
C16 C15 C14 121.06(19)
C16 C15 H15 119.5
C14 C15 H15 119.5
C15 C16 C17 121.80(18)
C15 C16 H16 119.1
C17 C16 H16 119.1
C16 C17 C18 117.49(18)
C16 C17 C20 117.75(17)
C18 C17 C20 124.75(18)
C19 C18 C17 120.40(19)
C19 C18 H18 119.8
C17 C18 H18 119.8
C18 C19 C14 122.05(18)
C18 C19 H19 119.0
C14 C19 H19 119.0
C21 C20 C17 130.62(19)
C21 C20 H20 114.7
C17 C20 H20 114.7
C20 C21 C22 125.67(19)
C20 C21 C23 119.86(18)
C22 C21 C23 114.42(18)
N1 C22 C21 177.9(2)
N2 C23 C21 178.0(3)

loop_
_geom_bond_atom_site_label_1
_geom_bond_atom_site_label_2
_geom_bond_distance
O1 C2 1.372(2)
O1 C1 1.425(3)
N1 C22 1.148(3)
N2 C23 1.147(3)
C1 H1A 0.9800
C1 H1B 0.9800
C1 H1C 0.9800
C2 C3 1.383(3)
C2 C7 1.385(3)
C3 C4 1.375(3)
C3 H3 0.9500
C4 C5 1.398(3)
C4 H4 0.9500
C5 C6 1.391(3)
C5 C8 1.496(3)
C6 C7 1.398(3)
C6 H6 0.9500
C7 H7 0.9500
C8 C13 1.339(3)
C8 C9 1.511(3)
C9 C10 1.522(3)
C9 H9A 0.9900
C9 H9B 0.9900
C10 C11 1.504(3)
C10 H10A 0.9900
C10 H10B 0.9900
C11 C12 1.521(3)
C11 H11A 0.9900
C11 H11B 0.9900
C12 C13 1.522(3)
C12 H12A 0.9900
C12 H12B 0.9900
C13 C14 1.489(3)
C14 C15 1.397(3)
C14 C19 1.401(3)
C15 C16 1.379(3)
C15 H15 0.9500
C16 C17 1.396(3)
C16 H16 0.9500
C17 C18 1.406(3)
C17 C20 1.448(3)
C18 C19 1.380(3)
C18 H18 0.9500
C19 H19 0.9500
C20 C21 1.346(3)
C20 H20 0.9500
C21 C22 1.433(3)
C21 C23 1.441(3)

loop_
_geom_torsion_atom_site_label_1
_geom_torsion_atom_site_label_2
_geom_torsion_atom_site_label_3
_geom_torsion_atom_site_label_4
_geom_torsion
C1 O1 C2 C3 -176.6(2)
C1 O1 C2 C7 3.6(3)
O1 C2 C3 C4 -179.6(2)
C7 C2 C3 C4 0.2(3)
C2 C3 C4 C5 1.0(3)
C3 C4 C5 C6 -1.8(3)
C3 C4 C5 C8 -179.8(2)
C4 C5 C6 C7 1.5(3)
C8 C5 C6 C7 179.4(2)
O1 C2 C7 C6 179.3(2)
C3 C2 C7 C6 -0.5(3)
C5 C6 C7 C2 -0.3(3)
C6 C5 C8 C13 60.3(3)
C4 C5 C8 C13 -121.8(2)
C6 C5 C8 C9 -118.2(2)
C4 C5 C8 C9 59.7(3)
C13 C8 C9 C10 13.1(3)
C5 C8 C9 C10 -168.5(2)
C8 C9 C10 C11 -46.8(3)
C9 C10 C11 C12 62.9(3)
C10 C11 C12 C13 -44.8(3)
C5 C8 C13 C14 10.6(3)
C9 C8 C13 C14 -171.1(2)
C5 C8 C13 C12 -172.9(2)
C9 C8 C13 C12 5.4(3)
C11 C12 C13 C8 10.7(3)
C11 C12 C13 C14 -172.53(19)
C8 C13 C14 C15 -139.1(2)
C12 C13 C14 C15 44.2(3)
C8 C13 C14 C19 45.3(3)
C12 C13 C14 C19 -131.4(2)
C19 C14 C15 C16 -1.3(3)
C13 C14 C15 C16 -177.14(19)
C14 C15 C16 C17 -0.5(3)
C15 C16 C17 C18 1.8(3)
C15 C16 C17 C20 -177.34(19)
C16 C17 C18 C19 -1.3(3)
C20 C17 C18 C19 177.8(2)
C17 C18 C19 C14 -0.6(3)
C15 C14 C19 C18 1.9(3)
C13 C14 C19 C18 177.77(19)
C16 C17 C20 C21 164.5(2)
C18 C17 C20 C21 -14.7(4)
C17 C20 C21 C22 1.4(4)
C17 C20 C21 C23 -175.8(2)
